data_1515774
loop_
_publ_author_name
'Yurkerwich, Kevin'
'Buccella, Daniela'
'Melnick, Jonathan G.'
'Parkin, Gerard'

_publ_section_title
;
 Tris(2-mercapto-1-tert-butylimidazolyl)hydroborato gallium derivatives:
 synthesis of di- and trigallium compounds in a sulfur-rich coordination
 environment
;
_journal_issue 2
_journal_name_full 'Chemical Science'
_journal_page_first 210
_journal_paper_doi 10.1039/c0sc00145g
_journal_volume 1
_journal_year 2010
_chemical_formula_sum 'C46 H74 B2 Ga3 I3 N14 S6'
_chemical_formula_weight 1627.03
_chemical_name_systematic
;
?
;
_space_group_IT_number 32
_symmetry_cell_setting orthorhombic
_symmetry_space_group_name_Hall 'P 2 -2ab'
_symmetry_space_group_name_H-M 'P b a 2'
_atom_sites_solution_hydrogens geom
_atom_sites_solution_primary direct
_atom_sites_solution_secondary difmap
_audit_creation_method SHELXL-97
_cell_angle_alpha 90.00
_cell_angle_beta 90.00
_cell_angle_gamma 90.00
_cell_formula_units_Z 2
_cell_length_a 14.953(2)
_cell_length_b 20.106(3)
_cell_length_c 11.2381(18)
_cell_measurement_reflns_used 9870
_cell_measurement_temperature 125(2)
_cell_measurement_theta_max 31.91
_cell_measurement_theta_min 2.44
_cell_volume 3378.7(9)
_computing_cell_refinement 'Bruker SAINT'
_computing_data_collection 'Bruker APEX2'
_computing_data_reduction 'Bruker SAINT'
_computing_molecular_graphics 'Bruker SHELXTL'
_computing_publication_material 'Bruker SHELXTL'
_computing_structure_refinement 'SHELXL-97 (Sheldrick, 2008)'
_computing_structure_solution 'SHELXS-97 (Sheldrick, 2008)'
_diffrn_ambient_temperature 125(2)
_diffrn_measured_fraction_theta_full 0.970
_diffrn_measured_fraction_theta_max 0.970
_diffrn_measurement_device_type 'Bruker APEX-II CCD'
_diffrn_measurement_method '\f and \w scans'
_diffrn_radiation_monochromator graphite
_diffrn_radiation_source 'fine-focus sealed tube'
_diffrn_radiation_type MoK\a
_diffrn_radiation_wavelength 0.71073
_diffrn_reflns_av_R_equivalents 0.0458
_diffrn_reflns_av_sigmaI/netI 0.0448
_diffrn_reflns_limit_h_max 22
_diffrn_reflns_limit_h_min -22
_diffrn_reflns_limit_k_max 29
_diffrn_reflns_limit_k_min -29
_diffrn_reflns_limit_l_max 16
_diffrn_reflns_limit_l_min -17
_diffrn_reflns_number 56451
_diffrn_reflns_theta_full 32.63
_diffrn_reflns_theta_max 32.63
_diffrn_reflns_theta_min 1.70
_exptl_absorpt_coefficient_mu 2.785
_exptl_absorpt_correction_T_max 0.7681
_exptl_absorpt_correction_T_min 0.4021
_exptl_absorpt_correction_type empirical
_exptl_absorpt_process_details sadabs
_exptl_crystal_colour colorless
_exptl_crystal_density_diffrn 1.599
_exptl_crystal_density_method 'not measured'
_exptl_crystal_description block
_exptl_crystal_F_000 1612
_exptl_crystal_size_max 0.40
_exptl_crystal_size_mid 0.10
_exptl_crystal_size_min 0.10
_refine_diff_density_max 1.885
_refine_diff_density_min -0.499
_refine_diff_density_rms 0.127
_refine_ls_abs_structure_details 'Flack H D (1983), Acta Cryst. A39, 876-881'
_refine_ls_abs_structure_Flack -0.011(10)
_refine_ls_extinction_method none
_refine_ls_goodness_of_fit_ref 1.052
_refine_ls_hydrogen_treatment mixed
_refine_ls_matrix_type full
_refine_ls_number_parameters 343
_refine_ls_number_reflns 11786
_refine_ls_number_restraints 1
_refine_ls_restrained_S_all 1.052
_refine_ls_R_factor_all 0.0537
_refine_ls_R_factor_gt 0.0378
_refine_ls_shift/su_max 0.003
_refine_ls_shift/su_mean 0.000
_refine_ls_structure_factor_coef Fsqd
_refine_ls_weighting_details 'calc w=1/[\s^2^(Fo^2^)+(0.0614P)^2^+0.0000P] where P=(Fo^2^+2Fc^2^)/3'
_refine_ls_weighting_scheme calc
_refine_ls_wR_factor_gt 0.0979
_refine_ls_wR_factor_ref 0.1061
_reflns_number_gt 9698
_reflns_number_total 11786
_reflns_threshold_expression >2sigma(I)
_cod_data_source_file c0sc00145g.txt
_cod_data_source_block 32s20
_cod_depositor_comments
;
The following automatic conversions were performed:

'_symmetry_cell_setting' value 'Orthorhombic' changed to
'orthorhombic' according to
/usr/data/users/saulius/automatic-downloads/retrospective/RSC/lib/dictionaries/cif_core.dic
dictionary named 'cif_core.dic' version 2.4.2 from 2011-04-26.

Automatic conversion script
Id: cif_fix_values 2281 2013-09-26 08:29:07Z andrius 
;
_cod_original_sg_symbol_H-M Pba2
_cod_database_code 1515774

loop_
_symmetry_equiv_pos_as_xyz
'x, y, z'
'-x, -y, z'
'x+1/2, -y+1/2, z'
'-x+1/2, y+1/2, z'

loop_
_atom_site_label
_atom_site_type_symbol
_atom_site_fract_x
_atom_site_fract_y
_atom_site_fract_z
_atom_site_U_iso_or_equiv
_atom_site_adp_type
_atom_site_occupancy
_atom_site_symmetry_multiplicity
_atom_site_calc_flag
_atom_site_refinement_flags
Ga1 Ga 1.87812(2) 0.062940(18) -0.19962(4) 0.01977(8) Uani 1 1 d .
Ga2 Ga 2.0000 0.0000 -0.10537(5) 0.01850(10) Uani 1 2 d S
I1 I 2.083519(18) 0.085588(14) 0.03242(3) 0.03662(7) Uani 1 1 d .
I2 I 2.00971(4) 0.39621(3) -0.73768(6) 0.04101(14) Uani 0.50 1 d P
S1 S 1.73036(6) 0.03959(5) -0.13916(8) 0.02458(17) Uani 1 1 d .
S2 S 1.88064(6) 0.17916(4) -0.17499(8) 0.02293(17) Uani 1 1 d .
S3 S 1.86929(6) 0.05190(4) -0.40729(8) 0.02283(16) Uani 1 1 d .
B B 1.6956(3) 0.15941(19) -0.3565(4) 0.0241(8) Uani 1 1 d .
H1 H 1.643(3) 0.189(2) -0.398(4) 0.029 Uiso 1 1 d .
N1 N 2.2415(5) 0.6206(3) 0.3817(6) 0.0742(18) Uani 1 1 d .
C1 C 2.2382(4) 0.5733(3) 0.3300(5) 0.0501(13) Uani 1 1 d .
C2 C 2.2419(5) 0.5077(3) 0.2703(7) 0.078(2) Uani 1 1 d .
H2A H 2.1819 0.4954 0.2429 0.116 Uiso 1 1 calc R
H2B H 2.2637 0.4742 0.3266 0.116 Uiso 1 1 calc R
H2C H 2.2826 0.5101 0.2021 0.116 Uiso 1 1 calc R
N11 N 1.6683(2) 0.08480(14) -0.3562(3) 0.0229(6) Uani 1 1 d .
C11 C 1.6786(2) 0.03448(17) -0.2769(3) 0.0225(7) Uani 1 1 d .
C12 C 1.6274(2) 0.05943(18) -0.4561(4) 0.0270(7) Uani 1 1 d .
H12A H 1.6128 0.0838 -0.5260 0.032 Uiso 1 1 calc R
N12 N 1.6427(2) -0.02124(15) -0.3258(3) 0.0268(7) Uani 1 1 d .
C13 C 1.6114(3) -0.00562(18) -0.4381(4) 0.0273(8) Uani 1 1 d .
H13A H 1.5838 -0.0354 -0.4926 0.033 Uiso 1 1 calc R
C14 C 1.6345(3) -0.08988(18) -0.2698(5) 0.0346(10) Uani 1 1 d .
C15 C 1.5867(3) -0.1359(2) -0.3574(5) 0.0395(10) Uani 1 1 d .
H15A H 1.5273 -0.1179 -0.3753 0.059 Uiso 1 1 calc R
H15B H 1.5805 -0.1802 -0.3220 0.059 Uiso 1 1 calc R
H15C H 1.6216 -0.1390 -0.4309 0.059 Uiso 1 1 calc R
C16 C 1.7293(3) -0.1176(2) -0.2473(5) 0.0400(11) Uani 1 1 d .
H16A H 1.7607 -0.0890 -0.1903 0.060 Uiso 1 1 calc R
H16B H 1.7626 -0.1187 -0.3224 0.060 Uiso 1 1 calc R
H16C H 1.7249 -0.1628 -0.2150 0.060 Uiso 1 1 calc R
C17 C 1.5784(3) -0.0831(2) -0.1564(5) 0.0402(11) Uani 1 1 d .
H17A H 1.5200 -0.0639 -0.1762 0.060 Uiso 1 1 calc R
H17B H 1.6094 -0.0540 -0.0999 0.060 Uiso 1 1 calc R
H17C H 1.5698 -0.1271 -0.1205 0.060 Uiso 1 1 calc R
C21 C 1.7686(2) 0.19396(17) -0.1471(3) 0.0217(6) Uani 1 1 d .
N21 N 1.7011(2) 0.18896(14) -0.2288(3) 0.0230(6) Uani 1 1 d .
C22 C 1.6227(3) 0.20797(19) -0.1723(4) 0.0288(8) Uani 1 1 d .
H22A H 1.5651 0.2091 -0.2080 0.035 Uiso 1 1 calc R
N22 N 1.7328(2) 0.21572(15) -0.0429(3) 0.0251(6) Uani 1 1 d .
C23 C 1.6412(3) 0.2245(2) -0.0588(4) 0.0294(8) Uani 1 1 d .
H23A H 1.5996 0.2394 -0.0007 0.035 Uiso 1 1 calc R
C24 C 1.7799(3) 0.2241(2) 0.0756(3) 0.0278(7) Uani 1 1 d .
C25 C 1.8511(3) 0.2784(2) 0.0645(4) 0.0398(10) Uani 1 1 d .
H25A H 1.8224 0.3206 0.0435 0.060 Uiso 1 1 calc R
H25B H 1.8939 0.2660 0.0023 0.060 Uiso 1 1 calc R
H25C H 1.8825 0.2832 0.1405 0.060 Uiso 1 1 calc R
C26 C 1.8181(3) 0.1574(2) 0.1144(4) 0.0391(10) Uani 1 1 d .
H26A H 1.8635 0.1429 0.0571 0.059 Uiso 1 1 calc R
H26B H 1.7701 0.1243 0.1179 0.059 Uiso 1 1 calc R
H26C H 1.8455 0.1620 0.1933 0.059 Uiso 1 1 calc R
C27 C 1.7109(3) 0.2470(2) 0.1670(4) 0.0363(9) Uani 1 1 d .
H27A H 1.6858 0.2899 0.1423 0.054 Uiso 1 1 calc R
H27B H 1.7397 0.2519 0.2448 0.054 Uiso 1 1 calc R
H27C H 1.6628 0.2140 0.1725 0.054 Uiso 1 1 calc R
N31 N 1.7808(2) 0.17114(14) -0.4315(3) 0.0225(6) Uani 1 1 d .
C31 C 1.8538(2) 0.13395(16) -0.4526(3) 0.0222(6) Uani 1 1 d .
C32 C 1.7922(3) 0.23168(17) -0.4877(3) 0.0274(8) Uani 1 1 d .
H32A H 1.7507 0.2675 -0.4878 0.033 Uiso 1 1 calc R
N32 N 1.9118(2) 0.17022(15) -0.5190(3) 0.0240(6) Uani 1 1 d .
C33 C 1.8732(3) 0.23117(19) -0.5429(4) 0.0290(8) Uani 1 1 d .
H33A H 1.8983 0.2661 -0.5890 0.035 Uiso 1 1 calc R
C34 C 2.0048(3) 0.1508(2) -0.5564(4) 0.0318(8) Uani 1 1 d .
C35 C 2.0009(3) 0.0902(2) -0.6361(4) 0.0347(9) Uani 1 1 d .
H35A H 1.9644 0.1002 -0.7062 0.052 Uiso 1 1 calc R
H35B H 1.9743 0.0530 -0.5923 0.052 Uiso 1 1 calc R
H35C H 2.0616 0.0782 -0.6613 0.052 Uiso 1 1 calc R
C36 C 2.0463(3) 0.2085(2) -0.6262(5) 0.0429(11) Uani 1 1 d .
H36A H 2.0499 0.2479 -0.5749 0.064 Uiso 1 1 calc R
H36B H 2.0089 0.2186 -0.6956 0.064 Uiso 1 1 calc R
H36C H 2.1064 0.1961 -0.6527 0.064 Uiso 1 1 calc R
C37 C 2.0619(3) 0.1392(3) -0.4435(4) 0.0424(11) Uani 1 1 d .
H37A H 2.0620 0.1797 -0.3949 0.064 Uiso 1 1 calc R
H37B H 2.1233 0.1282 -0.4666 0.064 Uiso 1 1 calc R
H37C H 2.0365 0.1024 -0.3974 0.064 Uiso 1 1 calc R

loop_
_atom_site_aniso_label
_atom_site_aniso_U_11
_atom_site_aniso_U_22
_atom_site_aniso_U_33
_atom_site_aniso_U_23
_atom_site_aniso_U_13
_atom_site_aniso_U_12
Ga1 0.02038(16) 0.01662(15) 0.02230(17) 0.00284(14) -0.00067(14) 0.00149(13)
Ga2 0.0203(2) 0.0189(2) 0.0163(2) 0.000 0.000 0.00292(19)
I1 0.03436(13) 0.04007(14) 0.03544(13) -0.01814(12) -0.00562(12) -0.00018(11)
I2 0.0385(3) 0.0363(3) 0.0482(3) -0.0076(3) -0.0108(3) -0.0058(2)
S1 0.0220(4) 0.0236(4) 0.0282(4) 0.0046(3) -0.0014(3) -0.0026(3)
S2 0.0215(4) 0.0194(4) 0.0279(4) -0.0013(3) -0.0009(3) -0.0003(3)
S3 0.0295(4) 0.0167(4) 0.0224(4) 0.0027(3) 0.0006(3) 0.0028(3)
B 0.030(2) 0.0157(16) 0.0261(18) -0.0013(14) -0.0051(15) 0.0016(14)
N1 0.111(5) 0.037(3) 0.074(4) -0.011(2) 0.034(4) -0.004(3)
C1 0.046(3) 0.045(3) 0.059(3) 0.001(2) 0.007(2) 0.002(2)
C2 0.090(5) 0.066(4) 0.076(5) -0.040(3) 0.034(4) -0.038(4)
N11 0.0224(14) 0.0193(13) 0.0269(15) -0.0011(11) -0.0036(12) 0.0019(11)
C11 0.0196(14) 0.0184(14) 0.0296(17) -0.0006(12) -0.0022(13) 0.0013(12)
C12 0.0273(17) 0.0225(16) 0.0311(19) -0.0026(15) -0.0052(15) 0.0022(13)
N12 0.0244(14) 0.0174(13) 0.0387(19) -0.0012(12) -0.0051(13) -0.0004(11)
C13 0.0232(16) 0.0227(16) 0.036(2) -0.0065(14) -0.0055(14) 0.0022(13)
C14 0.0265(18) 0.0151(16) 0.062(3) 0.0050(16) -0.0044(18) -0.0025(13)
C15 0.036(2) 0.0182(17) 0.064(3) -0.0018(18) -0.009(2) -0.0010(15)
C16 0.0281(19) 0.025(2) 0.067(3) 0.0034(19) -0.008(2) 0.0037(15)
C17 0.029(2) 0.029(2) 0.062(3) 0.0080(19) 0.0001(19) -0.0089(16)
C21 0.0249(16) 0.0176(15) 0.0225(15) 0.0010(12) -0.0019(13) -0.0009(12)
N21 0.0247(14) 0.0174(12) 0.0269(15) 0.0004(11) -0.0031(12) 0.0013(11)
C22 0.0243(16) 0.0273(17) 0.035(2) -0.0006(15) -0.0016(15) 0.0027(14)
N22 0.0271(15) 0.0214(14) 0.0268(15) -0.0031(12) -0.0024(12) 0.0029(11)
C23 0.0239(17) 0.0320(19) 0.0324(19) -0.0033(16) 0.0028(15) 0.0023(15)
C24 0.0319(19) 0.0285(18) 0.0230(16) -0.0004(14) -0.0014(14) 0.0018(15)
C25 0.044(2) 0.042(2) 0.034(2) -0.0102(18) -0.0023(18) -0.014(2)
C26 0.043(2) 0.040(2) 0.034(2) 0.0055(18) -0.0016(18) 0.0142(19)
C27 0.042(2) 0.041(2) 0.0260(19) -0.0016(16) -0.0009(17) 0.0093(18)
N31 0.0307(15) 0.0141(12) 0.0227(14) 0.0016(10) -0.0047(11) 0.0007(11)
C31 0.0281(16) 0.0182(14) 0.0204(16) -0.0003(12) -0.0038(13) 0.0008(12)
C32 0.039(2) 0.0145(14) 0.0281(19) 0.0041(12) -0.0048(15) 0.0010(13)
N32 0.0327(16) 0.0195(14) 0.0197(13) 0.0043(11) -0.0023(12) -0.0010(11)
C33 0.043(2) 0.0190(16) 0.0247(17) 0.0053(13) -0.0039(15) -0.0001(15)
C34 0.035(2) 0.031(2) 0.0290(19) 0.0083(16) 0.0007(16) -0.0051(16)
C35 0.040(2) 0.032(2) 0.032(2) 0.0002(16) 0.0075(18) 0.0033(16)
C36 0.045(3) 0.038(2) 0.046(3) 0.015(2) 0.008(2) -0.0055(19)
C37 0.032(2) 0.051(3) 0.043(3) 0.010(2) -0.0059(18) -0.0063(19)

loop_
_atom_type_symbol
_atom_type_description
_atom_type_scat_dispersion_real
_atom_type_scat_dispersion_imag
_atom_type_scat_source
C C 0.0033 0.0016 'International Tables Vol C Tables 4.2.6.8 and 6.1.1.4'
H H 0.0000 0.0000 'International Tables Vol C Tables 4.2.6.8 and 6.1.1.4'
B B 0.0013 0.0007 'International Tables Vol C Tables 4.2.6.8 and 6.1.1.4'
N N 0.0061 0.0033 'International Tables Vol C Tables 4.2.6.8 and 6.1.1.4'
S S 0.1246 0.1234 'International Tables Vol C Tables 4.2.6.8 and 6.1.1.4'
Ga Ga 0.2307 1.6083 'International Tables Vol C Tables 4.2.6.8 and 6.1.1.4'
I I -0.4742 1.8119 'International Tables Vol C Tables 4.2.6.8 and 6.1.1.4'

loop_
_geom_angle_atom_site_label_1
_geom_angle_atom_site_label_2
_geom_angle_atom_site_label_3
_geom_angle
_geom_angle_site_symmetry_1
_geom_angle_site_symmetry_3
S3 Ga1 S2 102.22(3) . .
S3 Ga1 S1 102.40(4) . .
S2 Ga1 S1 100.30(3) . .
S3 Ga1 Ga2 114.91(3) . .
S2 Ga1 Ga2 116.65(3) . .
S1 Ga1 Ga2 117.89(3) . .
Ga1 Ga2 Ga1 128.96(3) . 2_955
Ga1 Ga2 I1 103.792(15) . 2_955
Ga1 Ga2 I1 105.595(15) 2_955 2_955
Ga1 Ga2 I1 105.595(15) . .
Ga1 Ga2 I1 103.793(15) 2_955 .
I1 Ga2 I1 107.87(3) 2_955 .
C11 S1 Ga1 99.97(12) . .
C21 S2 Ga1 100.17(12) . .
C31 S3 Ga1 102.02(12) . .
H1 B N31 106(2) . .
H1 B N11 110(2) . .
N31 B N11 111.4(3) . .
H1 B N21 103(3) . .
N31 B N21 113.6(3) . .
N11 B N21 112.3(3) . .
N1 C1 C2 173.5(8) . .
C11 N11 C12 108.1(3) . .
C11 N11 B 133.7(3) . .
C12 N11 B 118.2(3) . .
N11 C11 N12 107.7(3) . .
N11 C11 S1 126.3(3) . .
N12 C11 S1 125.9(3) . .
C13 C12 N11 108.4(4) . .
C11 N12 C13 108.4(3) . .
C11 N12 C14 127.8(3) . .
C13 N12 C14 123.8(3) . .
C12 C13 N12 107.4(3) . .
N12 C14 C15 108.7(4) . .
N12 C14 C17 107.9(3) . .
C15 C14 C17 109.5(4) . .
N12 C14 C16 108.7(3) . .
C15 C14 C16 108.4(4) . .
C17 C14 C16 113.5(4) . .
N22 C21 N21 108.1(3) . .
N22 C21 S2 126.3(3) . .
N21 C21 S2 125.4(3) . .
C21 N21 C22 107.2(3) . .
C21 N21 B 133.4(3) . .
C22 N21 B 118.8(3) . .
C23 C22 N21 109.1(3) . .
C21 N22 C23 108.5(3) . .
C21 N22 C24 127.5(3) . .
C23 N22 C24 123.8(3) . .
C22 C23 N22 107.0(3) . .
N22 C24 C26 109.2(3) . .
N22 C24 C27 108.1(3) . .
C26 C24 C27 109.1(3) . .
N22 C24 C25 109.3(3) . .
C26 C24 C25 113.0(4) . .
C27 C24 C25 108.1(4) . .
C31 N31 C32 108.0(3) . .
C31 N31 B 132.9(3) . .
C32 N31 B 119.0(3) . .
N31 C31 N32 108.5(3) . .
N31 C31 S3 125.7(3) . .
N32 C31 S3 125.8(3) . .
C33 C32 N31 108.1(3) . .
C31 N32 C33 108.4(3) . .
C31 N32 C34 127.2(3) . .
C33 N32 C34 124.3(3) . .
C32 C33 N32 106.9(3) . .
N32 C34 C35 109.8(3) . .
N32 C34 C36 108.6(3) . .
C35 C34 C36 108.8(4) . .
N32 C34 C37 108.6(3) . .
C35 C34 C37 112.7(4) . .
C36 C34 C37 108.1(4) . .

loop_
_geom_bond_atom_site_label_1
_geom_bond_atom_site_label_2
_geom_bond_distance
_geom_bond_site_symmetry_2
Ga1 S3 2.3481(10) .
Ga1 S2 2.3534(10) .
Ga1 S1 2.3589(10) .
Ga1 Ga2 2.4586(5) .
Ga2 Ga1 2.4586(5) 2_955
Ga2 I1 2.6303(5) 2_955
Ga2 I1 2.6303(5) .
S1 C11 1.733(4) .
S2 C21 1.730(4) .
S3 C31 1.742(3) .
B H1 1.10(5) .
B N31 1.546(6) .
B N11 1.555(5) .
B N21 1.556(5) .
N1 C1 1.115(8) .
C1 C2 1.481(8) .
N11 C11 1.357(5) .
N11 C12 1.377(5) .
C11 N12 1.358(5) .
C12 C13 1.345(5) .
N12 C13 1.382(5) .
N12 C14 1.522(5) .
C14 C15 1.528(6) .
C14 C17 1.532(7) .
C14 C16 1.546(6) .
C21 N22 1.360(5) .
C21 N21 1.367(5) .
N21 C22 1.388(5) .
C22 C23 1.346(6) .
N22 C23 1.393(5) .
N22 C24 1.516(5) .
C24 C26 1.522(6) .
C24 C27 1.527(6) .
C24 C25 1.530(6) .
N31 C31 1.344(5) .
N31 C32 1.382(4) .
C31 N32 1.358(5) .
C32 C33 1.360(6) .
N32 C33 1.381(5) .
N32 C34 1.504(5) .
C34 C35 1.512(6) .
C34 C36 1.532(6) .
C34 C37 1.547(6) .
